data_2215426
loop_
_publ_author_name
'Naser Eltaher Eltayeb'
'Siang Guan Teoh'
'Suchada Chantrapromma'
'Hoong-Kun Fun'

_publ_section_title
;4-Allyl-2-[1-(5-allyl-2-hydroxy-3-methoxybenzyl)-1<i>H</i>-benzimidazol-2-yl]-6-methoxyphenol
 pyridine solvate
;
_journal_coeditor_code CI2468
_journal_issue 10
_journal_name_full 'Acta Crystallographica Section E'
_journal_page_first o4141
_journal_page_last o4142
_journal_paper_doi 10.1107/S1600536807046065
_journal_volume 63
_journal_year 2007
_chemical_formula_iupac 'C28 H28 N2 O4, C5 H5 N'
_chemical_formula_moiety 'C28 H28 N2 O4, C5 H5 N'
_chemical_formula_sum 'C33 H33 N3 O4'
_chemical_formula_weight 535.62
_chemical_name_systematic
'4-Allyl-2-[1-(5-allyl-2-hydroxy-3-methoxybenzyl)-1<i>H</i>-benzimidazol-2-yl]-6-methoxyphenol pyridine solvate'
_space_group_IT_number 2
_symmetry_cell_setting triclinic
_symmetry_space_group_name_Hall '-P 1'
_symmetry_space_group_name_H-M 'P -1'
_atom_sites_solution_hydrogens geom
_atom_sites_solution_primary direct
_atom_sites_solution_secondary difmap
_audit_creation_method SHELXL-97
_cell_angle_alpha 92.8400(10)
_cell_angle_beta 105.3720(10)
_cell_angle_gamma 102.5230(10)
_cell_formula_units_Z 4
_cell_length_a 9.53550(10)
_cell_length_b 17.3405(3)
_cell_length_c 17.8604(3)
_cell_measurement_reflns_used 16031
_cell_measurement_temperature 100.00(10)
_cell_measurement_theta_max 30.00
_cell_measurement_theta_min 1.21
_cell_volume 2761.80(8)
_computing_cell_refinement 'APEX2 (Bruker, 2005)'
_computing_data_collection 'APEX2 (Bruker, 2005)'
_computing_data_reduction 'SAINT (Bruker, 2005)'
_computing_molecular_graphics 'SHELXTL (Sheldrick, 1998)'
_computing_publication_material
;
SHELXTL (Sheldrick, 1998) and PLATON (Spek, 2003)
;
_computing_structure_refinement 'SHELXTL (Sheldrick, 1998)'
_computing_structure_solution 'SHELXTL (Sheldrick, 1998)'
_diffrn_ambient_temperature 100.00(10)
_diffrn_detector_area_resol_mean 8.33
_diffrn_measured_fraction_theta_full 0.995
_diffrn_measured_fraction_theta_max 0.995
_diffrn_measurement_device_type
;
Bruker SMART APEXII CCD area-detector
;
_diffrn_measurement_method \w
_diffrn_radiation_monochromator graphite
_diffrn_radiation_source 'fine-focus sealed tube'
_diffrn_radiation_type MoK\a
_diffrn_radiation_wavelength 0.71073
_diffrn_reflns_av_R_equivalents 0.0350
_diffrn_reflns_av_sigmaI/netI 0.0523
_diffrn_reflns_limit_h_max 11
_diffrn_reflns_limit_h_min -13
_diffrn_reflns_limit_k_max 24
_diffrn_reflns_limit_k_min -19
_diffrn_reflns_limit_l_max 25
_diffrn_reflns_limit_l_min -25
_diffrn_reflns_number 44895
_diffrn_reflns_theta_full 30.00
_diffrn_reflns_theta_max 30.00
_diffrn_reflns_theta_min 1.21
_diffrn_standards_number 0
_exptl_absorpt_coefficient_mu 0.085
_exptl_absorpt_correction_T_max 0.9802
_exptl_absorpt_correction_T_min 0.9665
_exptl_absorpt_correction_type multi-scan
_exptl_absorpt_process_details '(SADABS; Bruker, 2005)'
_exptl_crystal_colour 'Pale yellow'
_exptl_crystal_density_diffrn 1.288
_exptl_crystal_density_method 'not measured'
_exptl_crystal_description Block
_exptl_crystal_F_000 1136
_exptl_crystal_size_max 0.40
_exptl_crystal_size_mid 0.27
_exptl_crystal_size_min 0.23
_refine_diff_density_max 0.343
_refine_diff_density_min -0.286
_refine_ls_extinction_method none
_refine_ls_goodness_of_fit_ref 1.095
_refine_ls_hydrogen_treatment mixed
_refine_ls_matrix_type full
_refine_ls_number_parameters 741
_refine_ls_number_reflns 16031
_refine_ls_number_restraints 0
_refine_ls_restrained_S_all 1.095
_refine_ls_R_factor_all 0.0814
_refine_ls_R_factor_gt 0.0524
_refine_ls_shift/su_max 0.001
_refine_ls_shift/su_mean 0.000
_refine_ls_structure_factor_coef Fsqd
_refine_ls_weighting_details 'calc w=1/[\s^2^(Fo^2^)+(0.0668P)^2^+0.0718P] where P=(Fo^2^+2Fc^2^)/3'
_refine_ls_weighting_scheme calc
_refine_ls_wR_factor_gt 0.1275
_refine_ls_wR_factor_ref 0.1434
_reflns_number_gt 11052
_reflns_number_total 16031
_reflns_threshold_expression I>2\s(I)
_cod_data_source_file ci2468.cif
_cod_data_source_block I
_cod_depositor_comments
;
The following automatic conversions were performed:
'_symmetry_cell_setting' value 'Triclinic' changed to 'triclinic'
according to '/home/saulius/struct/CIF-dictionaries/cif_core.dic'
dictionary named 'cif_core.dic' version 2.4.1 from 2010-06-29.

Automatic conversion script
Id: cif_fix_enum 1527 2010-12-29 10:47:43Z saulius 

The following automatic conversions were performed:

'_symmetry_cell_setting' value 'Triclinic' changed to 'triclinic'
according to /home/saulius/struct/CIF-dictionaries/cif_core.dic
dictionary named 'cif_core.dic' version 2.4.1 from 2010-06-29.

Automatic conversion script
Id: cif_fix_values 1715 2011-07-08 13:25:40Z adriana 
;
_cod_database_code 2215426
_cod_database_fobs_code 2215426

loop_
_symmetry_equiv_pos_as_xyz
'x, y, z'
'-x, -y, -z'

loop_
_atom_site_type_symbol
_atom_site_label
_atom_site_fract_x
_atom_site_fract_y
_atom_site_fract_z
_atom_site_U_iso_or_equiv
_atom_site_adp_type
_atom_site_calc_flag
_atom_site_refinement_flags
_atom_site_occupancy
O O1A 0.69329(11) 0.40199(6) 0.28400(6) 0.0198(2) Uani d . 1
H H1OA 0.746(2) 0.4550(12) 0.2942(11) 0.059(6) Uiso d . 1
O O2A 0.61443(10) 0.51795(5) 0.35805(5) 0.0193(2) Uani d . 1
O O3A 0.42381(10) 0.13523(6) 0.09510(5) 0.0183(2) Uani d . 1
H H3OA 0.423(2) 0.1324(11) 0.0430(11) 0.049(6) Uiso d . 1
O O4A 0.19547(11) 0.14126(6) -0.02821(5) 0.0218(2) Uani d . 1
N N1A 0.37505(12) 0.04523(6) 0.28948(6) 0.0144(2) Uani d . 1
N N2A 0.50051(12) 0.16685(6) 0.27712(6) 0.0133(2) Uani d . 1
C C1A 0.56764(14) 0.38543(7) 0.30790(7) 0.0142(3) Uani d . 1
C C2A 0.52048(14) 0.44352(7) 0.34607(7) 0.0154(3) Uani d . 1
C C3A 0.38987(15) 0.42383(8) 0.36832(7) 0.0170(3) Uani d . 1
H H3A 0.3594 0.4628 0.3934 0.020 Uiso calc R 1
C C4A 0.30335(15) 0.34527(8) 0.35323(8) 0.0175(3) Uani d . 1
C C5A 0.35165(15) 0.28816(8) 0.31613(7) 0.0167(3) Uani d . 1
H H5A 0.2948 0.2360 0.3060 0.020 Uiso calc R 1
C C6A 0.48255(14) 0.30686(7) 0.29373(7) 0.0134(2) Uani d . 1
C C7A 0.53506(15) 0.24556(7) 0.25165(7) 0.0147(3) Uani d . 1
H H7A 0.4881 0.2421 0.1959 0.018 Uiso calc R 1
H H7B 0.6425 0.2630 0.2605 0.018 Uiso calc R 1
C C8A 0.58195(14) 0.14521(7) 0.34609(7) 0.0138(3) Uani d . 1
C C9A 0.71464(15) 0.18474(8) 0.40171(8) 0.0183(3) Uani d . 1
H H9A 0.7651 0.2359 0.3974 0.022 Uiso calc R 1
C C10A 0.76712(15) 0.14376(8) 0.46368(8) 0.0203(3) Uani d . 1
H H10A 0.8553 0.1680 0.5020 0.024 Uiso calc R 1
C C11A 0.69072(15) 0.06663(8) 0.47024(8) 0.0205(3) Uani d . 1
H H11A 0.7298 0.0408 0.5125 0.025 Uiso calc R 1
C C12A 0.55826(15) 0.02824(8) 0.41505(7) 0.0179(3) Uani d . 1
H H12A 0.5078 -0.0228 0.4195 0.021 Uiso calc R 1
C C13A 0.50319(14) 0.06894(7) 0.35252(7) 0.0148(3) Uani d . 1
C C14A 0.37763(14) 0.10462(7) 0.24591(7) 0.0132(2) Uani d . 1
C C15A 0.25636(14) 0.10407(7) 0.17408(7) 0.0142(3) Uani d . 1
C C16A 0.28195(14) 0.12015(7) 0.10242(7) 0.0151(3) Uani d . 1
C C17A 0.15828(15) 0.12027(8) 0.03814(7) 0.0169(3) Uani d . 1
C C18A 0.01458(15) 0.09840(8) 0.04422(8) 0.0183(3) Uani d . 1
H H18A -0.0658 0.0972 0.0008 0.022 Uiso calc R 1
C C19A -0.01247(14) 0.07781(8) 0.11501(8) 0.0168(3) Uani d . 1
C C20A 0.10845(14) 0.08213(7) 0.17913(7) 0.0159(3) Uani d . 1
H H20A 0.0919 0.0703 0.2267 0.019 Uiso calc R 1
C C21A -0.17410(15) 0.05094(8) 0.11641(8) 0.0200(3) Uani d . 1
H H21A -0.2180 0.0966 0.1110 0.024 Uiso calc R 1
H H21B -0.2277 0.0127 0.0709 0.024 Uiso calc R 1
C C22A -0.20089(15) 0.01432(8) 0.18715(8) 0.0201(3) Uani d . 1
H H22A -0.1487 -0.0234 0.2061 0.024 Uiso calc R 1
C C23A -0.29377(16) 0.03243(9) 0.22407(8) 0.0247(3) Uani d . 1
H H23A -0.3475 0.0700 0.2065 0.030 Uiso calc R 1
H H23B -0.3058 0.0077 0.2677 0.030 Uiso calc R 1
C C24A 0.07727(17) 0.14857(9) -0.09374(8) 0.0255(3) Uani d . 1
H H24A 0.1181 0.1666 -0.1352 0.038 Uiso calc R 1
H H24B 0.0264 0.1862 -0.0788 0.038 Uiso calc R 1
H H24C 0.0078 0.0978 -0.1112 0.038 Uiso calc R 1
C C25A 0.58045(18) 0.57919(8) 0.40139(8) 0.0248(3) Uani d . 1
H H25A 0.6582 0.6269 0.4093 0.037 Uiso calc R 1
H H25B 0.5735 0.5628 0.4511 0.037 Uiso calc R 1
H H25C 0.4867 0.5891 0.3729 0.037 Uiso calc R 1
C C26A 0.15495(15) 0.32332(9) 0.37223(8) 0.0220(3) Uani d . 1
H H26A 0.1489 0.2751 0.3977 0.026 Uiso calc R 1
H H26B 0.1484 0.3655 0.4080 0.026 Uiso calc R 1
C C27A 0.02750(16) 0.31078(9) 0.29955(9) 0.0264(3) Uani d . 1
H H27A 0.0083 0.3554 0.2758 0.032 Uiso calc R 1
C C28A -0.05956(17) 0.24102(9) 0.26674(9) 0.0303(4) Uani d . 1
H H28A -0.0436 0.1951 0.2889 0.036 Uiso calc R 1
H H28B -0.1371 0.2376 0.2214 0.036 Uiso calc R 1
O O1B 1.19577(11) 0.90182(6) 0.29353(6) 0.0203(2) Uani d . 1
H H1OB 1.235(2) 0.9548(13) 0.2989(12) 0.068(7) Uiso d . 1
O O2B 1.09294(10) 1.01306(5) 0.36193(5) 0.0193(2) Uani d . 1
O O3B 0.96691(10) 0.64026(6) 0.10956(5) 0.0199(2) Uani d . 1
H H3OB 0.986(2) 0.6472(12) 0.0579(12) 0.070(7) Uiso d . 1
O O4B 0.75469(11) 0.64354(6) -0.02223(5) 0.0232(2) Uani d . 1
N N1B 0.88956(12) 0.54180(6) 0.29220(6) 0.0146(2) Uani d . 1
N N2B 1.02152(12) 0.66375(6) 0.28601(6) 0.0142(2) Uani d . 1
C C1B 1.06728(14) 0.88114(7) 0.31508(7) 0.0147(3) Uani d . 1
C C2B 1.00811(15) 0.93630(7) 0.34968(7) 0.0156(3) Uani d . 1
C C3B 0.87434(15) 0.91182(8) 0.36796(7) 0.0168(3) Uani d . 1
H H3B 0.8367 0.9487 0.3913 0.020 Uiso calc R 1
C C4B 0.79479(14) 0.83190(8) 0.35160(7) 0.0162(3) Uani d . 1
C C5B 0.85647(15) 0.77762(8) 0.31965(7) 0.0163(3) Uani d . 1
H H5B 0.8064 0.7242 0.3101 0.020 Uiso calc R 1
C C6B 0.99201(14) 0.80129(7) 0.30143(7) 0.0147(3) Uani d . 1
C C7B 1.05948(15) 0.74390(7) 0.26440(8) 0.0166(3) Uani d . 1
H H7C 1.0246 0.7422 0.2080 0.020 Uiso calc R 1
H H7D 1.1676 0.7633 0.2801 0.020 Uiso calc R 1
C C8B 1.09676(14) 0.63925(8) 0.35443(7) 0.0148(3) Uani d . 1
C C9B 1.22821(15) 0.67600(8) 0.41216(8) 0.0195(3) Uani d . 1
H H9B 1.2819 0.7270 0.4099 0.023 Uiso calc R 1
C C10B 1.27469(16) 0.63259(9) 0.47308(8) 0.0227(3) Uani d . 1
H H10B 1.3622 0.6548 0.5126 0.027 Uiso calc R 1
C C11B 1.19300(16) 0.55598(9) 0.47661(8) 0.0216(3) Uani d . 1
H H11B 1.2273 0.5286 0.5185 0.026 Uiso calc R 1
C C12B 1.06213(15) 0.51991(8) 0.41906(7) 0.0185(3) Uani d . 1
H H12B 1.0086 0.4689 0.4216 0.022 Uiso calc R 1
C C13B 1.01378(14) 0.56272(7) 0.35738(7) 0.0147(3) Uani d . 1
C C14B 0.89811(14) 0.60316(7) 0.25106(7) 0.0136(3) Uani d . 1
C C15B 0.78385(14) 0.60625(7) 0.17782(7) 0.0147(3) Uani d . 1
C C16B 0.82149(14) 0.62438(7) 0.10954(7) 0.0154(3) Uani d . 1
C C17B 0.70587(15) 0.62437(8) 0.04144(7) 0.0177(3) Uani d . 1
C C18B 0.55764(15) 0.60432(8) 0.04185(8) 0.0190(3) Uani d . 1
H H18B 0.4825 0.6038 -0.0038 0.023 Uiso calc R 1
C C19B 0.51918(15) 0.58466(8) 0.11046(8) 0.0179(3) Uani d . 1
C C20B 0.63284(14) 0.58603(7) 0.17762(7) 0.0160(3) Uani d . 1
H H15B 0.6090 0.5733 0.2234 0.019 Uiso calc R 1
C C21B 0.35492(15) 0.56373(9) 0.10803(8) 0.0225(3) Uani d . 1
H H21C 0.3162 0.6108 0.0992 0.027 Uiso calc R 1
H H21D 0.3009 0.5241 0.0637 0.027 Uiso calc R 1
C C22B 0.32253(15) 0.53259(9) 0.17998(8) 0.0237(3) Uani d . 1
H H22B 0.3570 0.4883 0.1966 0.028 Uiso calc R 1
C C23B 0.24884(18) 0.56352(11) 0.22121(9) 0.0354(4) Uani d . 1
H H23C 0.2128 0.6078 0.2063 0.042 Uiso calc R 1
H H23D 0.2326 0.5412 0.2654 0.042 Uiso calc R 1
C C24B 0.64838(17) 0.65859(9) -0.08925(8) 0.0263(3) Uani d . 1
H H24D 0.6974 0.6746 -0.1284 0.039 Uiso calc R 1
H H24E 0.6054 0.7002 -0.0748 0.039 Uiso calc R 1
H H24F 0.5707 0.6111 -0.1097 0.039 Uiso calc R 1
C C25B 1.03920(16) 1.07091(8) 0.39887(8) 0.0224(3) Uani d . 1
H H25D 1.1056 1.1223 0.4037 0.034 Uiso calc R 1
H H25E 1.0352 1.0573 0.4498 0.034 Uiso calc R 1
H H25F 0.9408 1.0720 0.3679 0.034 Uiso calc R 1
C C26B 0.64624(15) 0.80558(8) 0.36944(8) 0.0193(3) Uani d . 1
H H26C 0.5897 0.8457 0.3563 0.023 Uiso calc R 1
H H26D 0.5897 0.7567 0.3364 0.023 Uiso calc R 1
C C27B 0.66083(15) 0.79207(8) 0.45316(8) 0.0202(3) Uani d . 1
H H27B 0.7281 0.7625 0.4759 0.024 Uiso calc R 1
C C28B 0.58663(17) 0.81850(9) 0.49721(9) 0.0271(3) Uani d . 1
H H28C 0.5183 0.8483 0.4768 0.033 Uiso calc R 1
H H28D 0.6025 0.8073 0.5488 0.033 Uiso calc R 1
N N3A 0.92807(13) 0.34672(7) 0.01349(7) 0.0224(3) Uani d . 1
C C29A 0.96230(16) 0.41376(9) 0.06201(8) 0.0238(3) Uani d . 1
H H29A 1.0380 0.4557 0.0576 0.029 Uiso calc R 1
C C30A 0.89068(16) 0.42350(9) 0.11814(8) 0.0248(3) Uani d . 1
H H30A 0.9178 0.4709 0.1509 0.030 Uiso calc R 1
C C31A 0.77808(16) 0.36174(9) 0.12486(8) 0.0255(3) Uani d . 1
H H31A 0.7272 0.3668 0.1619 0.031 Uiso calc R 1
C C32A 0.74217(16) 0.29227(9) 0.07563(8) 0.0251(3) Uani d . 1
H H32A 0.6672 0.2495 0.0792 0.030 Uiso calc R 1
C C33A 0.81932(16) 0.28732(9) 0.02099(8) 0.0233(3) Uani d . 1
H H33A 0.7943 0.2403 -0.0122 0.028 Uiso calc R 1
N N3B 0.49267(13) 0.13148(7) 0.95301(6) 0.0205(3) Uani d . 1
C C29B 0.57110(15) 0.08262(8) 0.93302(8) 0.0215(3) Uani d . 1
H H29B 0.5889 0.0420 0.9636 0.026 Uiso calc R 1
C C30B 0.62726(16) 0.08964(9) 0.86879(8) 0.0239(3) Uani d . 1
H H30B 0.6816 0.0546 0.8570 0.029 Uiso calc R 1
C C31B 0.60102(16) 0.14943(9) 0.82286(8) 0.0260(3) Uani d . 1
H H31B 0.6380 0.1557 0.7797 0.031 Uiso calc R 1
C C32B 0.51883(17) 0.19984(9) 0.84209(8) 0.0259(3) Uani d . 1
H H32B 0.4986 0.2404 0.8119 0.031 Uiso calc R 1
C C33B 0.46716(16) 0.18877(8) 0.90711(8) 0.0222(3) Uani d . 1
H H33B 0.4118 0.2229 0.9197 0.027 Uiso calc R 1

loop_
_atom_site_aniso_label
_atom_site_aniso_U_11
_atom_site_aniso_U_22
_atom_site_aniso_U_33
_atom_site_aniso_U_12
_atom_site_aniso_U_13
_atom_site_aniso_U_23
O1A 0.0206(5) 0.0133(5) 0.0267(5) -0.0003(4) 0.0126(4) -0.0001(4)
O2A 0.0236(5) 0.0117(5) 0.0224(5) 0.0019(4) 0.0085(4) -0.0017(4)
O3A 0.0159(5) 0.0238(5) 0.0162(5) 0.0035(4) 0.0072(4) 0.0022(4)
O4A 0.0209(5) 0.0316(6) 0.0138(4) 0.0071(4) 0.0052(4) 0.0070(4)
N1A 0.0151(6) 0.0130(5) 0.0151(5) 0.0028(4) 0.0048(4) 0.0020(4)
N2A 0.0133(5) 0.0114(5) 0.0148(5) 0.0017(4) 0.0042(4) 0.0012(4)
C1A 0.0152(6) 0.0146(6) 0.0133(6) 0.0041(5) 0.0039(5) 0.0034(5)
C2A 0.0184(7) 0.0122(6) 0.0138(6) 0.0027(5) 0.0027(5) 0.0009(5)
C3A 0.0213(7) 0.0157(7) 0.0158(6) 0.0079(5) 0.0056(5) 0.0009(5)
C4A 0.0175(7) 0.0186(7) 0.0177(6) 0.0057(5) 0.0061(5) 0.0026(5)
C5A 0.0171(7) 0.0137(6) 0.0189(6) 0.0027(5) 0.0051(5) 0.0029(5)
C6A 0.0145(6) 0.0138(6) 0.0117(6) 0.0041(5) 0.0027(5) 0.0015(5)
C7A 0.0175(7) 0.0108(6) 0.0169(6) 0.0024(5) 0.0072(5) 0.0027(5)
C8A 0.0141(6) 0.0158(6) 0.0132(6) 0.0046(5) 0.0059(5) 0.0026(5)
C9A 0.0166(7) 0.0177(7) 0.0194(6) 0.0019(5) 0.0059(5) -0.0019(5)
C10A 0.0148(7) 0.0279(8) 0.0165(6) 0.0060(5) 0.0015(5) -0.0015(6)
C11A 0.0223(7) 0.0267(8) 0.0159(6) 0.0121(6) 0.0054(6) 0.0058(6)
C12A 0.0206(7) 0.0188(7) 0.0171(6) 0.0070(5) 0.0077(6) 0.0054(5)
C13A 0.0156(7) 0.0153(6) 0.0149(6) 0.0043(5) 0.0066(5) -0.0005(5)
C14A 0.0133(6) 0.0121(6) 0.0150(6) 0.0026(5) 0.0060(5) 0.0000(5)
C15A 0.0148(6) 0.0124(6) 0.0146(6) 0.0032(5) 0.0030(5) 0.0019(5)
C16A 0.0152(7) 0.0140(6) 0.0164(6) 0.0032(5) 0.0052(5) 0.0020(5)
C17A 0.0202(7) 0.0174(7) 0.0138(6) 0.0058(5) 0.0049(5) 0.0029(5)
C18A 0.0167(7) 0.0223(7) 0.0151(6) 0.0054(5) 0.0026(5) 0.0030(5)
C19A 0.0148(7) 0.0179(7) 0.0175(6) 0.0050(5) 0.0034(5) 0.0020(5)
C20A 0.0177(7) 0.0156(6) 0.0147(6) 0.0042(5) 0.0052(5) 0.0021(5)
C21A 0.0144(7) 0.0253(8) 0.0192(7) 0.0044(5) 0.0035(5) 0.0012(6)
C22A 0.0148(7) 0.0231(7) 0.0199(7) 0.0025(5) 0.0024(5) 0.0013(6)
C23A 0.0203(8) 0.0319(8) 0.0213(7) 0.0042(6) 0.0065(6) 0.0016(6)
C24A 0.0269(8) 0.0359(9) 0.0157(6) 0.0121(6) 0.0047(6) 0.0086(6)
C25A 0.0363(9) 0.0145(7) 0.0240(7) 0.0068(6) 0.0093(7) -0.0020(6)
C26A 0.0210(7) 0.0219(7) 0.0273(7) 0.0063(5) 0.0127(6) 0.0030(6)
C27A 0.0203(8) 0.0278(8) 0.0370(8) 0.0111(6) 0.0120(7) 0.0142(7)
C28A 0.0236(8) 0.0332(9) 0.0347(9) 0.0090(6) 0.0065(7) 0.0088(7)
O1B 0.0199(5) 0.0129(5) 0.0303(5) 0.0007(4) 0.0132(4) 0.0021(4)
O2B 0.0225(5) 0.0115(5) 0.0241(5) 0.0028(4) 0.0084(4) -0.0013(4)
O3B 0.0178(5) 0.0268(5) 0.0167(5) 0.0053(4) 0.0074(4) 0.0031(4)
O4B 0.0240(6) 0.0339(6) 0.0149(5) 0.0106(4) 0.0067(4) 0.0084(4)
N1B 0.0154(6) 0.0145(5) 0.0134(5) 0.0028(4) 0.0038(4) 0.0012(4)
N2B 0.0153(6) 0.0113(5) 0.0154(5) 0.0024(4) 0.0044(4) 0.0008(4)
C1B 0.0153(6) 0.0148(6) 0.0141(6) 0.0033(5) 0.0044(5) 0.0018(5)
C2B 0.0185(7) 0.0128(6) 0.0139(6) 0.0029(5) 0.0027(5) 0.0013(5)
C3B 0.0204(7) 0.0173(7) 0.0141(6) 0.0072(5) 0.0051(5) 0.0010(5)
C4B 0.0156(7) 0.0187(7) 0.0144(6) 0.0041(5) 0.0041(5) 0.0024(5)
C5B 0.0180(7) 0.0127(6) 0.0171(6) 0.0008(5) 0.0054(5) 0.0018(5)
C6B 0.0164(7) 0.0138(6) 0.0137(6) 0.0034(5) 0.0043(5) 0.0011(5)
C7B 0.0190(7) 0.0119(6) 0.0202(6) 0.0025(5) 0.0084(5) 0.0035(5)
C8B 0.0156(7) 0.0156(6) 0.0143(6) 0.0036(5) 0.0062(5) 0.0006(5)
C9B 0.0178(7) 0.0191(7) 0.0195(7) 0.0014(5) 0.0049(6) -0.0020(5)
C10B 0.0183(7) 0.0289(8) 0.0173(7) 0.0046(6) 0.0007(6) -0.0031(6)
C11B 0.0233(8) 0.0279(8) 0.0160(6) 0.0117(6) 0.0044(6) 0.0054(6)
C12B 0.0216(7) 0.0190(7) 0.0171(6) 0.0065(5) 0.0073(6) 0.0055(5)
C13B 0.0148(6) 0.0154(6) 0.0147(6) 0.0040(5) 0.0056(5) 0.0000(5)
C14B 0.0143(6) 0.0119(6) 0.0152(6) 0.0028(5) 0.0059(5) 0.0002(5)
C15B 0.0160(7) 0.0118(6) 0.0156(6) 0.0035(5) 0.0034(5) 0.0004(5)
C16B 0.0160(7) 0.0147(6) 0.0166(6) 0.0047(5) 0.0056(5) 0.0019(5)
C17B 0.0224(7) 0.0184(7) 0.0139(6) 0.0073(5) 0.0053(5) 0.0035(5)
C18B 0.0181(7) 0.0211(7) 0.0169(6) 0.0070(5) 0.0017(5) 0.0025(5)
C19B 0.0175(7) 0.0171(7) 0.0185(6) 0.0052(5) 0.0034(5) 0.0013(5)
C20B 0.0177(7) 0.0149(6) 0.0163(6) 0.0038(5) 0.0061(5) 0.0026(5)
C21B 0.0160(7) 0.0277(8) 0.0218(7) 0.0054(5) 0.0021(6) 0.0017(6)
C22B 0.0156(7) 0.0303(8) 0.0238(7) 0.0049(6) 0.0039(6) 0.0017(6)
C23B 0.0277(9) 0.0536(11) 0.0290(8) 0.0180(8) 0.0086(7) 0.0032(8)
C24B 0.0300(9) 0.0364(9) 0.0156(7) 0.0147(7) 0.0055(6) 0.0087(6)
C25B 0.0290(8) 0.0160(7) 0.0219(7) 0.0073(6) 0.0058(6) -0.0027(6)
C26B 0.0158(7) 0.0228(7) 0.0186(6) 0.0031(5) 0.0051(5) 0.0009(5)
C27B 0.0199(7) 0.0184(7) 0.0218(7) 0.0031(5) 0.0064(6) 0.0020(6)
C28B 0.0276(8) 0.0297(8) 0.0247(7) 0.0035(6) 0.0111(7) 0.0023(6)
N3A 0.0174(6) 0.0311(7) 0.0174(6) 0.0037(5) 0.0048(5) 0.0013(5)
C29A 0.0217(8) 0.0229(8) 0.0230(7) -0.0008(6) 0.0050(6) 0.0029(6)
C30A 0.0249(8) 0.0237(8) 0.0230(7) 0.0071(6) 0.0024(6) -0.0040(6)
C31A 0.0216(8) 0.0393(9) 0.0178(7) 0.0092(6) 0.0079(6) 0.0012(6)
C32A 0.0197(8) 0.0282(8) 0.0245(7) -0.0016(6) 0.0072(6) 0.0036(6)
C33A 0.0205(7) 0.0248(8) 0.0212(7) 0.0026(6) 0.0034(6) -0.0015(6)
N3B 0.0172(6) 0.0249(7) 0.0176(6) 0.0021(5) 0.0045(5) 0.0004(5)
C29B 0.0168(7) 0.0219(7) 0.0213(7) 0.0016(5) 0.0006(6) 0.0012(6)
C30B 0.0179(7) 0.0259(8) 0.0254(7) 0.0043(6) 0.0046(6) -0.0074(6)
C31B 0.0227(8) 0.0351(9) 0.0180(7) -0.0005(6) 0.0086(6) -0.0017(6)
C32B 0.0252(8) 0.0288(8) 0.0228(7) 0.0048(6) 0.0059(6) 0.0065(6)
C33B 0.0219(7) 0.0228(7) 0.0226(7) 0.0058(6) 0.0072(6) 0.0009(6)

loop_
_atom_type_symbol
_atom_type_description
_atom_type_scat_dispersion_real
_atom_type_scat_dispersion_imag
_atom_type_scat_source
C C 0.0033 0.0016 'International Tables Vol C Tables 4.2.6.8 and 6.1.1.4'
H H 0.0000 0.0000 'International Tables Vol C Tables 4.2.6.8 and 6.1.1.4'
N N 0.0061 0.0033 'International Tables Vol C Tables 4.2.6.8 and 6.1.1.4'
O O 0.0106 0.0060 'International Tables Vol C Tables 4.2.6.8 and 6.1.1.4'

loop_
_geom_angle_atom_site_label_1
_geom_angle_atom_site_label_2
_geom_angle_atom_site_label_3
_geom_angle
C1A O1A H1OA 114.9(12)
C2A O2A C25A 117.52(10)
C16A O3A H3OA 111.5(12)
C17A O4A C24A 117.37(10)
C14A N1A C13A 105.60(10)
C14A N2A C8A 106.81(10)
C14A N2A C7A 128.94(11)
C8A N2A C7A 123.80(10)
O1A C1A C6A 117.93(11)
O1A C1A C2A 122.79(11)
C6A C1A C2A 119.28(12)
O2A C2A C3A 125.45(12)
O2A C2A C1A 113.95(11)
C3A C2A C1A 120.60(12)
C2A C3A C4A 120.20(12)
C2A C3A H3A 119.9
C4A C3A H3A 119.9
C5A C4A C3A 118.76(12)
C5A C4A C26A 119.99(12)
C3A C4A C26A 121.15(12)
C6A C5A C4A 121.75(12)
C6A C5A H5A 119.1
C4A C5A H5A 119.1
C5A C6A C1A 119.40(12)
C5A C6A C7A 122.38(11)
C1A C6A C7A 118.18(11)
N2A C7A C6A 113.00(10)
N2A C7A H7A 109.0
C6A C7A H7A 109.0
N2A C7A H7B 109.0
C6A C7A H7B 109.0
H7A C7A H7B 107.8
N2A C8A C9A 131.98(12)
N2A C8A C13A 105.56(11)
C9A C8A C13A 122.46(12)
C10A C9A C8A 116.43(12)
C10A C9A H9A 121.8
C8A C9A H9A 121.8
C9A C10A C11A 121.77(13)
C9A C10A H10A 119.1
C11A C10A H10A 119.1
C12A C11A C10A 121.31(12)
C12A C11A H11A 119.3
C10A C11A H11A 119.3
C11A C12A C13A 117.66(12)
C11A C12A H12A 121.2
C13A C12A H12A 121.2
N1A C13A C12A 129.94(12)
N1A C13A C8A 109.70(11)
C12A C13A C8A 120.35(12)
N1A C14A N2A 112.31(11)
N1A C14A C15A 122.58(11)
N2A C14A C15A 125.03(11)
C16A C15A C20A 119.61(12)
C16A C15A C14A 123.35(11)
C20A C15A C14A 116.96(11)
O3A C16A C15A 120.33(11)
O3A C16A C17A 121.05(11)
C15A C16A C17A 118.62(12)
O4A C17A C18A 125.04(12)
O4A C17A C16A 114.28(11)
C18A C17A C16A 120.65(12)
C17A C18A C19A 120.90(12)
C17A C18A H18A 119.6
C19A C18A H18A 119.6
C20A C19A C18A 118.54(12)
C20A C19A C21A 123.52(12)
C18A C19A C21A 117.93(11)
C19A C20A C15A 121.43(12)
C19A C20A H20A 119.3
C15A C20A H20A 119.3
C22A C21A C19A 116.96(11)
C22A C21A H21A 108.1
C19A C21A H21A 108.1
C22A C21A H21B 108.1
C19A C21A H21B 108.1
H21A C21A H21B 107.3
C23A C22A C21A 123.88(14)
C23A C22A H22A 118.1
C21A C22A H22A 118.1
C22A C23A H23A 120.0
C22A C23A H23B 120.0
H23A C23A H23B 120.0
O4A C24A H24A 109.5
O4A C24A H24B 109.5
H24A C24A H24B 109.5
O4A C24A H24C 109.5
H24A C24A H24C 109.5
H24B C24A H24C 109.5
O2A C25A H25A 109.5
O2A C25A H25B 109.5
H25A C25A H25B 109.5
O2A C25A H25C 109.5
H25A C25A H25C 109.5
H25B C25A H25C 109.5
C27A C26A C4A 110.61(11)
C27A C26A H26A 109.5
C4A C26A H26A 109.5
C27A C26A H26B 109.5
C4A C26A H26B 109.5
H26A C26A H26B 108.1
C28A C27A C26A 124.60(14)
C28A C27A H27A 117.7
C26A C27A H27A 117.7
C27A C28A H28A 120.0
C27A C28A H28B 120.0
H28A C28A H28B 120.0
C1B O1B H1OB 114.2(14)
C2B O2B C25B 116.37(10)
C16B O3B H3OB 115.7(12)
C17B O4B C24B 117.47(11)
C14B N1B C13B 105.63(10)
C14B N2B C8B 107.01(10)
C14B N2B C7B 128.51(11)
C8B N2B C7B 123.89(10)
O1B C1B C6B 117.52(11)
O1B C1B C2B 123.21(11)
C6B C1B C2B 119.26(12)
O2B C2B C3B 125.24(12)
O2B C2B C1B 114.37(11)
C3B C2B C1B 120.38(12)
C2B C3B C4B 120.69(12)
C2B C3B H3B 119.7
C4B C3B H3B 119.7
C5B C4B C3B 118.40(12)
C5B C4B C26B 120.93(12)
C3B C4B C26B 120.67(12)
C4B C5B C6B 121.56(12)
C4B C5B H5B 119.2
C6B C5B H5B 119.2
C1B C6B C5B 119.63(12)
C1B C6B C7B 117.63(11)
C5B C6B C7B 122.70(11)
N2B C7B C6B 112.87(10)
N2B C7B H7C 109.0
C6B C7B H7C 109.0
N2B C7B H7D 109.0
C6B C7B H7D 109.0
H7C C7B H7D 107.8
N2B C8B C9B 131.90(12)
N2B C8B C13B 105.64(11)
C9B C8B C13B 122.45(12)
C10B C9B C8B 116.54(13)
C10B C9B H9B 121.7
C8B C9B H9B 121.7
C9B C10B C11B 121.57(13)
C9B C10B H10B 119.2
C11B C10B H10B 119.2
C12B C11B C10B 121.54(13)
C12B C11B H11B 119.2
C10B C11B H11B 119.2
C11B C12B C13B 117.64(12)
C11B C12B H12B 121.2
C13B C12B H12B 121.2
N1B C13B C12B 130.21(12)
N1B C13B C8B 109.53(11)
C12B C13B C8B 120.25(12)
N1B C14B N2B 112.18(11)
N1B C14B C15B 123.12(11)
N2B C14B C15B 124.66(11)
C16B C15B C20B 120.20(12)
C16B C15B C14B 121.96(11)
C20B C15B C14B 117.76(11)
O3B C16B C15B 119.68(11)
O3B C16B C17B 121.62(11)
C15B C16B C17B 118.70(12)
O4B C17B C18B 125.26(12)
O4B C17B C16B 114.11(11)
C18B C17B C16B 120.61(12)
C17B C18B C19B 120.78(12)
C17B C18B H18B 119.6
C19B C18B H18B 119.6
C20B C19B C18B 118.57(12)
C20B C19B C21B 122.68(12)
C18B C19B C21B 118.75(12)
C19B C20B C15B 121.11(12)
C19B C20B H15B 119.4
C15B C20B H15B 119.4
C22B C21B C19B 115.21(11)
C22B C21B H21C 108.5
C19B C21B H21C 108.5
C22B C21B H21D 108.5
C19B C21B H21D 108.5
H21C C21B H21D 107.5
C23B C22B C21B 124.46(15)
C23B C22B H22B 117.8
C21B C22B H22B 117.8
C22B C23B H23C 120.0
C22B C23B H23D 120.0
H23C C23B H23D 120.0
O4B C24B H24D 109.5
O4B C24B H24E 109.5
H24D C24B H24E 109.5
O4B C24B H24F 109.5
H24D C24B H24F 109.5
H24E C24B H24F 109.5
O2B C25B H25D 109.5
O2B C25B H25E 109.5
H25D C25B H25E 109.5
O2B C25B H25F 109.5
H25D C25B H25F 109.5
H25E C25B H25F 109.5
C27B C26B C4B 113.79(11)
C27B C26B H26C 108.8
C4B C26B H26C 108.8
C27B C26B H26D 108.8
C4B C26B H26D 108.8
H26C C26B H26D 107.7
C28B C27B C26B 125.58(14)
C28B C27B H27B 117.2
C26B C27B H27B 117.2
C27B C28B H28C 120.0
C27B C28B H28D 120.0
H28C C28B H28D 120.0
C33A N3A C29A 117.41(12)
N3A C29A C30A 123.10(13)
N3A C29A H29A 118.4
C30A C29A H29A 118.4
C29A C30A C31A 118.78(13)
C29A C30A H30A 120.6
C31A C30A H30A 120.6
C30A C31A C32A 118.77(13)
C30A C31A H31A 120.6
C32A C31A H31A 120.6
C31A C32A C33A 118.84(13)
C31A C32A H32A 120.6
C33A C32A H32A 120.6
N3A C33A C32A 123.10(13)
N3A C33A H33A 118.5
C32A C33A H33A 118.5
C29B N3B C33B 116.99(12)
N3B C29B C30B 123.19(14)
N3B C29B H29B 118.4
C30B C29B H29B 118.4
C31B C30B C29B 118.87(14)
C31B C30B H30B 120.6
C29B C30B H30B 120.6
C30B C31B C32B 118.73(13)
C30B C31B H31B 120.6
C32B C31B H31B 120.6
C31B C32B C33B 118.71(14)
C31B C32B H32B 120.6
C33B C32B H32B 120.6
N3B C33B C32B 123.51(14)
N3B C33B H33B 118.2
C32B C33B H33B 118.2

loop_
_geom_bond_atom_site_label_1
_geom_bond_atom_site_label_2
_geom_bond_distance
O1A C1A 1.3544(15)
O1A H1OA 0.93(2)
O2A C2A 1.3724(15)
O2A C25A 1.4258(16)
O3A C16A 1.3635(15)
O3A H3OA 0.929(19)
O4A C17A 1.3684(15)
O4A C24A 1.4260(16)
N1A C14A 1.3211(16)
N1A C13A 1.3917(16)
N2A C14A 1.3761(15)
N2A C8A 1.3878(16)
N2A C7A 1.4575(15)
C1A C6A 1.3987(17)
C1A C2A 1.4044(18)
C2A C3A 1.3845(18)
C3A C4A 1.4026(18)
C3A H3A 0.93
C4A C5A 1.3880(18)
C4A C26A 1.5153(18)
C5A C6A 1.3875(17)
C5A H5A 0.93
C6A C7A 1.5156(17)
C7A H7A 0.97
C7A H7B 0.97
C8A C9A 1.3956(18)
C8A C13A 1.3988(17)
C9A C10A 1.3854(19)
C9A H9A 0.93
C10A C11A 1.4040(19)
C10A H10A 0.93
C11A C12A 1.3857(19)
C11A H11A 0.93
C12A C13A 1.3961(18)
C12A H12A 0.93
C14A C15A 1.4802(17)
C15A C16A 1.3952(17)
C15A C20A 1.4072(18)
C16A C17A 1.4114(18)
C17A C18A 1.3750(18)
C18A C19A 1.4037(18)
C18A H18A 0.93
C19A C20A 1.3785(18)
C19A C21A 1.5176(18)
C20A H20A 0.93
C21A C22A 1.4984(18)
C21A H21A 0.97
C21A H21B 0.97
C22A C23A 1.3143(19)
C22A H22A 0.93
C23A H23A 0.93
C23A H23B 0.93
C24A H24A 0.96
C24A H24B 0.96
C24A H24C 0.96
C25A H25A 0.96
C25A H25B 0.96
C25A H25C 0.96
C26A C27A 1.493(2)
C26A H26A 0.97
C26A H26B 0.97
C27A C28A 1.316(2)
C27A H27A 0.93
C28A H28A 0.93
C28A H28B 0.93
O1B C1B 1.3606(15)
O1B H1OB 0.90(2)
O2B C2B 1.3727(15)
O2B C25B 1.4285(16)
O3B C16B 1.3538(15)
O3B H3OB 0.99(2)
O4B C17B 1.3679(15)
O4B C24B 1.4252(16)
N1B C14B 1.3229(16)
N1B C13B 1.3895(16)
N2B C14B 1.3740(15)
N2B C8B 1.3811(16)
N2B C7B 1.4562(15)
C1B C6B 1.3909(17)
C1B C2B 1.4055(18)
C2B C3B 1.3833(18)
C3B C4B 1.4029(18)
C3B H3B 0.93
C4B C5B 1.3864(18)
C4B C26B 1.5132(18)
C5B C6B 1.3968(17)
C5B H5B 0.93
C6B C7B 1.5099(18)
C7B H7C 0.97
C7B H7D 0.97
C8B C9B 1.3942(18)
C8B C13B 1.4013(17)
C9B C10B 1.3846(19)
C9B H9B 0.93
C10B C11B 1.400(2)
C10B H10B 0.93
C11B C12B 1.3866(19)
C11B H11B 0.93
C12B C13B 1.3919(18)
C12B H12B 0.93
C14B C15B 1.4757(17)
C15B C16B 1.3914(17)
C15B C20B 1.4052(18)
C16B C17B 1.4085(18)
C17B C18B 1.3826(19)
C18B C19B 1.4062(18)
C18B H18B 0.93
C19B C20B 1.3823(18)
C19B C21B 1.5175(19)
C20B H15B 0.93
C21B C22B 1.4983(19)
C21B H21C 0.97
C21B H21D 0.97
C22B C23B 1.312(2)
C22B H22B 0.93
C23B H23C 0.93
C23B H23D 0.93
C24B H24D 0.96
C24B H24E 0.96
C24B H24F 0.96
C25B H25D 0.96
C25B H25E 0.96
C25B H25F 0.96
C26B C27B 1.4996(18)
C26B H26C 0.97
C26B H26D 0.97
C27B C28B 1.3151(19)
C27B H27B 0.93
C28B H28C 0.93
C28B H28D 0.93
N3A C33A 1.3336(17)
N3A C29A 1.3397(18)
C29A C30A 1.377(2)
C29A H29A 0.93
C30A C31A 1.377(2)
C30A H30A 0.93
C31A C32A 1.378(2)
C31A H31A 0.93
C32A C33A 1.3786(19)
C32A H32A 0.93
C33A H33A 0.93
N3B C29B 1.3383(18)
N3B C33B 1.3408(18)
C29B C30B 1.389(2)
C29B H29B 0.93
C30B C31B 1.378(2)
C30B H30B 0.93
C31B C32B 1.381(2)
C31B H31B 0.93
C32B C33B 1.3830(19)
C32B H32B 0.93
C33B H33B 0.93

loop_
_geom_hbond_atom_site_label_D
_geom_hbond_atom_site_label_H
_geom_hbond_atom_site_label_A
_geom_hbond_site_symmetry_A
_geom_hbond_distance_DH
_geom_hbond_distance_HA
_geom_hbond_distance_DA
_geom_hbond_angle_DHA
_geom_hbond_publ_flag
O1A H1OA O2A . 0.93(2) 2.30(2) 2.6977(14) 105.0(10) y
O1A H1OA N1B . 0.93(2) 1.81(2) 2.6932(15) 157(2) y
O3A H3OA O4A . 0.93(2) 2.25(2) 2.6798(13) 108(2) y
O3A H3OA N3B 1_554 0.93(2) 1.90(2) 2.7859(14) 160(2) y
O1B H1OB O2B . 0.90(2) 2.33(2) 2.7197(14) 106(2) y
O1B H1OB N1A 1_665 0.90(2) 1.87(2) 2.7114(15) 153(2) y
O3B H3OB O4B . 0.99(2) 2.27(2) 2.6789(13) 103.0(10) y
O3B H3OB N3A 2_765 0.99(2) 1.68(2) 2.6461(15) 161(2) y
C7A H7A O3A . 0.97 2.38 3.1017(15) 131 y
C7A H7B O1A . 0.97 2.35 2.7525(16) 104 y
C7B H7C O3B . 0.97 2.30 3.0302(16) 132 y
C7B H7D O1B . 0.97 2.35 2.7231(16) 102 y
C11B H11B O2A 2_766 0.93 2.59 3.5010(17) 165 y
C31A H31A O1A . 0.93 2.36 3.2382(18) 158 y
C23A H23A Cg1 1_455 0.93 2.90 3.3950(17) 115 y
C28B H28C Cg2 2_666 0.93 2.99 3.4562(18) 113 y
C33A H33A Cg3 1_554 0.93 2.74 3.4888(16) 139 y

loop_
_geom_torsion_atom_site_label_1
_geom_torsion_atom_site_label_2
_geom_torsion_atom_site_label_3
_geom_torsion_atom_site_label_4
_geom_torsion
C25A O2A C2A C3A 4.29(18)
C25A O2A C2A C1A -175.63(11)
O1A C1A C2A O2A -1.06(17)
C6A C1A C2A O2A 178.78(11)
O1A C1A C2A C3A 179.02(12)
C6A C1A C2A C3A -1.14(19)
O2A C2A C3A C4A -179.61(12)
C1A C2A C3A C4A 0.30(19)
C2A C3A C4A C5A 0.31(19)
C2A C3A C4A C26A -175.97(12)
C3A C4A C5A C6A -0.06(19)
C26A C4A C5A C6A 176.26(12)
C4A C5A C6A C1A -0.78(19)
C4A C5A C6A C7A -178.67(12)
O1A C1A C6A C5A -178.78(11)
C2A C1A C6A C5A 1.37(18)
O1A C1A C6A C7A -0.81(17)
C2A C1A C6A C7A 179.34(11)
C14A N2A C7A C6A 93.27(15)
C8A N2A C7A C6A -78.04(15)
C5A C6A C7A N2A -35.08(17)
C1A C6A C7A N2A 147.02(11)
C14A N2A C8A C9A -179.57(14)
C7A N2A C8A C9A -6.6(2)
C14A N2A C8A C13A 0.75(13)
C7A N2A C8A C13A 173.69(11)
N2A C8A C9A C10A -178.39(13)
C13A C8A C9A C10A 1.25(19)
C8A C9A C10A C11A -0.1(2)
C9A C10A C11A C12A -0.5(2)
C10A C11A C12A C13A 0.0(2)
C14A N1A C13A C12A -177.93(13)
C14A N1A C13A C8A 0.91(14)
C11A C12A C13A N1A 179.82(13)
C11A C12A C13A C8A 1.09(19)
N2A C8A C13A N1A -1.03(14)
C9A C8A C13A N1A 179.24(12)
N2A C8A C13A C12A 177.93(11)
C9A C8A C13A C12A -1.79(19)
C13A N1A C14A N2A -0.43(14)
C13A N1A C14A C15A -177.57(11)
C8A N2A C14A N1A -0.21(14)
C7A N2A C14A N1A -172.67(11)
C8A N2A C14A C15A 176.86(11)
C7A N2A C14A C15A 4.4(2)
N1A C14A C15A C16A -129.32(14)
N2A C14A C15A C16A 53.91(18)
N1A C14A C15A C20A 47.43(17)
N2A C14A C15A C20A -129.35(13)
C20A C15A C16A O3A -174.71(11)
C14A C15A C16A O3A 1.95(19)
C20A C15A C16A C17A 5.15(19)
C14A C15A C16A C17A -178.18(12)
C24A O4A C17A C18A 6.52(19)
C24A O4A C17A C16A -175.33(11)
O3A C16A C17A O4A -3.82(18)
C15A C16A C17A O4A 176.31(11)
O3A C16A C17A C18A 174.42(12)
C15A C16A C17A C18A -5.44(19)
O4A C17A C18A C19A 180.00(12)
C16A C17A C18A C19A 2.0(2)
C17A C18A C19A C20A 1.8(2)
C17A C18A C19A C21A -177.46(12)
C18A C19A C20A C15A -2.07(19)
C21A C19A C20A C15A 177.17(12)
C16A C15A C20A C19A -1.46(19)
C14A C15A C20A C19A -178.33(12)
C20A C19A C21A C22A -10.9(2)
C18A C19A C21A C22A 168.38(12)
C19A C21A C22A C23A 134.61(14)
C5A C4A C26A C27A -72.15(16)
C3A C4A C26A C27A 104.09(15)
C4A C26A C27A C28A 107.50(16)
C25B O2B C2B C3B 2.11(18)
C25B O2B C2B C1B -178.42(11)
O1B C1B C2B O2B -1.58(18)
C6B C1B C2B O2B 178.70(11)
O1B C1B C2B C3B 177.92(12)
C6B C1B C2B C3B -1.80(19)
O2B C2B C3B C4B 178.77(12)
C1B C2B C3B C4B -0.66(19)
C2B C3B C4B C5B 2.58(19)
C2B C3B C4B C26B -178.20(12)
C3B C4B C5B C6B -2.08(19)
C26B C4B C5B C6B 178.70(12)
O1B C1B C6B C5B -177.44(11)
C2B C1B C6B C5B 2.29(19)
O1B C1B C6B C7B 0.45(17)
C2B C1B C6B C7B -179.81(11)
C4B C5B C6B C1B -0.35(19)
C4B C5B C6B C7B -178.13(12)
C14B N2B C7B C6B 87.21(15)
C8B N2B C7B C6B -82.87(15)
C1B C6B C7B N2B 151.99(11)
C5B C6B C7B N2B -30.18(17)
C14B N2B C8B C9B 179.48(14)
C7B N2B C8B C9B -8.6(2)
C14B N2B C8B C13B 0.48(13)
C7B N2B C8B C13B 172.37(11)
N2B C8B C9B C10B -178.23(13)
C13B C8B C9B C10B 0.6(2)
C8B C9B C10B C11B -0.4(2)
C9B C10B C11B C12B 0.3(2)
C10B C11B C12B C13B -0.3(2)
C14B N1B C13B C12B -178.45(13)
C14B N1B C13B C8B 0.57(14)
C11B C12B C13B N1B 179.37(13)
C11B C12B C13B C8B 0.44(19)
N2B C8B C13B N1B -0.66(14)
C9B C8B C13B N1B -179.78(12)
N2B C8B C13B C12B 178.48(11)
C9B C8B C13B C12B -0.6(2)
C13B N1B C14B N2B -0.27(14)
C13B N1B C14B C15B -177.99(11)
C8B N2B C14B N1B -0.14(14)
C7B N2B C14B N1B -171.53(11)
C8B N2B C14B C15B 177.54(11)
C7B N2B C14B C15B 6.1(2)
N1B C14B C15B C16B -128.32(14)
N2B C14B C15B C16B 54.24(18)
N1B C14B C15B C20B 48.37(17)
N2B C14B C15B C20B -129.07(13)
C20B C15B C16B O3B -177.02(11)
C14B C15B C16B O3B -0.41(19)
C20B C15B C16B C17B 1.92(19)
C14B C15B C16B C17B 178.53(12)
C24B O4B C17B C18B 12.40(19)
C24B O4B C17B C16B -169.18(12)
O3B C16B C17B O4B -1.57(18)
C15B C16B C17B O4B 179.51(11)
O3B C16B C17B C18B 176.93(12)
C15B C16B C17B C18B -1.99(19)
O4B C17B C18B C19B 179.27(13)
C16B C17B C18B C19B 0.9(2)
C17B C18B C19B C20B 0.2(2)
C17B C18B C19B C21B 179.51(12)
C18B C19B C20B C15B -0.25(19)
C21B C19B C20B C15B -179.54(12)
C16B C15B C20B C19B -0.83(19)
C14B C15B C20B C19B -177.58(12)
C20B C19B C21B C22B -8.9(2)
C18B C19B C21B C22B 171.79(12)
C19B C21B C22B C23B 124.11(16)
C5B C4B C26B C27B 97.42(15)
C3B C4B C26B C27B -81.78(16)
C4B C26B C27B C28B 133.17(15)
C33A N3A C29A C30A -0.1(2)
N3A C29A C30A C31A -0.2(2)
C29A C30A C31A C32A 0.6(2)
C30A C31A C32A C33A -0.6(2)
C29A N3A C33A C32A 0.1(2)
C31A C32A C33A N3A 0.2(2)
C33B N3B C29B C30B 0.9(2)
N3B C29B C30B C31B -0.3(2)
C29B C30B C31B C32B -0.5(2)
C30B C31B C32B C33B 0.6(2)
C29B N3B C33B C32B -0.8(2)
C31B C32B C33B N3B 0.1(2)

loop_
_cod_related_entry_id
_cod_related_entry_database
_cod_related_entry_code
1 ChemSpider 30655331
